data_4515049
loop_
_publ_author_name
'Swaminathan, Srividya'
'Haribabu, Jebiti'
'Kalagatur, Naveen Kumar'
'Konakanchi, Ramaiah'
'Balakrishnan, Nithya'
'Bhuvanesh, Nattamai'
'Karvembu, Ramasamy'

_publ_section_title
;
 Synthesis and Anticancer Activity of
 [RuCl<sub>2</sub>(\h<sup>6</sup>-arene)(aroylthiourea)] Complexes-High
 Activity against the Human Neuroblastoma (IMR-32) Cancer Cell Line.
;
_journal_issue 4
_journal_name_full 'ACS omega'
_journal_page_first 6245
_journal_page_last 6256
_journal_paper_doi 10.1021/acsomega.9b00349
_journal_volume 4
_journal_year 2019
_chemical_formula_moiety 'C14 H10 Cl2 N2 O S'
_chemical_formula_sum 'C14 H10 Cl2 N2 O S'
_chemical_formula_weight 325.20
_space_group_crystal_system triclinic
_space_group_IT_number 2
_space_group_name_Hall '-P 1'
_space_group_name_H-M_alt 'P -1'
_symmetry_space_group_name_Hall '-P 1'
_symmetry_space_group_name_H-M 'P -1'
_atom_sites_solution_hydrogens geom
_atom_sites_solution_primary direct
_audit_creation_date 2016-08-11
_audit_creation_method
;
Olex2 1.2-beta
(compiled 2016.02.19 svn.r3266 for OlexSys, GUI svn.r5155)
;
_cell_angle_alpha 108.379(4)
_cell_angle_beta 90.953(4)
_cell_angle_gamma 101.229(4)
_cell_formula_units_Z 4
_cell_length_a 7.918(3)
_cell_length_b 13.730(5)
_cell_length_c 14.053(5)
_cell_measurement_reflns_used 4967
_cell_measurement_temperature 110.0
_cell_measurement_theta_max 27.260
_cell_measurement_theta_min 2.632
_cell_volume 1417.1(9)
_computing_cell_refinement 'SAINT v8.34A (Bruker, 2013)'
_computing_data_reduction 'SAINT v8.34A (Bruker, 2013)'
_computing_molecular_graphics 'Olex2 (Dolomanov et al., 2009)'
_computing_publication_material 'Olex2 (Dolomanov et al., 2009)'
_computing_structure_refinement 'ShelXL (Sheldrick, 2015)'
_computing_structure_solution 'ShelXT (Sheldrick, 2015)'
_diffrn_ambient_temperature 110.0
_diffrn_measured_fraction_theta_full 0.996
_diffrn_measured_fraction_theta_max 0.978
_diffrn_measurement_device_type 'Bruker APEX-II CCD'
_diffrn_measurement_method '\f and \w scans'
_diffrn_radiation_type MoK\a
_diffrn_radiation_wavelength 0.71073
_diffrn_reflns_av_R_equivalents 0.0454
_diffrn_reflns_av_unetI/netI 0.0529
_diffrn_reflns_Laue_measured_fraction_full 0.996
_diffrn_reflns_Laue_measured_fraction_max 0.978
_diffrn_reflns_limit_h_max 10
_diffrn_reflns_limit_h_min -10
_diffrn_reflns_limit_k_max 17
_diffrn_reflns_limit_k_min -17
_diffrn_reflns_limit_l_max 18
_diffrn_reflns_limit_l_min -18
_diffrn_reflns_number 16496
_diffrn_reflns_point_group_measured_fraction_full 0.996
_diffrn_reflns_point_group_measured_fraction_max 0.978
_diffrn_reflns_theta_full 25.242
_diffrn_reflns_theta_max 27.487
_diffrn_reflns_theta_min 1.599
_diffrn_standards_number 0
_exptl_absorpt_coefficient_mu 0.600
_exptl_absorpt_correction_T_max 0.7456
_exptl_absorpt_correction_T_min 0.4986
_exptl_absorpt_correction_type multi-scan
_exptl_absorpt_process_details
;
SADABS-2014/3 (Bruker,2014/3) was used for absorption correction.
wR2(int) was 0.1291 before and 0.0560 after correction.
The Ratio of minimum to maximum transmission is 0.6687.
The \l/2 correction factor is Not present.
;
_exptl_crystal_colour colourless
_exptl_crystal_colour_primary colourless
_exptl_crystal_density_diffrn 1.524
_exptl_crystal_description block
_exptl_crystal_F_000 664
_exptl_crystal_size_max 0.639
_exptl_crystal_size_mid 0.332
_exptl_crystal_size_min 0.176
_refine_diff_density_max 0.972
_refine_diff_density_min -1.179
_refine_diff_density_rms 0.071
_refine_ls_extinction_method none
_refine_ls_goodness_of_fit_ref 1.041
_refine_ls_hydrogen_treatment constr
_refine_ls_matrix_type full
_refine_ls_number_parameters 476
_refine_ls_number_reflns 6351
_refine_ls_number_restraints 739
_refine_ls_restrained_S_all 0.989
_refine_ls_R_factor_all 0.0561
_refine_ls_R_factor_gt 0.0430
_refine_ls_shift/su_max 0.000
_refine_ls_shift/su_mean 0.000
_refine_ls_structure_factor_coef Fsqd
_refine_ls_weighting_details 'w=1/[\s^2^(Fo^2^)+(0.0521P)^2^+0.8364P] where P=(Fo^2^+2Fc^2^)/3'
_refine_ls_weighting_scheme calc
_refine_ls_wR_factor_gt 0.1120
_refine_ls_wR_factor_ref 0.1199
_reflns_Friedel_coverage 0.000
_reflns_number_gt 5089
_reflns_number_total 6351
_reflns_threshold_expression 'I > 2\s(I)'
_cod_data_source_file ao9b00349_si_001.cif
_cod_data_source_block jhdban
_cod_original_cell_volume 1417.0(9)
_cod_database_code 4515049
_shelx_space_group_comment
;
The symmetry employed for this shelxl refinement is uniquely defined
by the following loop, which should always be used as a source of
symmetry information in preference to the above space-group names.
They are only intended as comments.
;
_shelx_estimated_absorpt_t_max 0.902
_shelx_estimated_absorpt_t_min 0.700
_olex2_refinement_description
;
1. Fixed Uiso
 At 1.2 times of:
  All C(H) groups, All N(H) groups
2. Restrained distances
 C3A-C2A \\sim C3B-C2A
 with sigma of 0.005
3. Uiso/Uaniso restraints and constraints
Cl1A \\sim Cl2A \\sim C3A \\sim C4A \\sim C5A \\sim C6A \\sim C7A \\sim C8A
\\sim Cl1B \\sim Cl2B \\sim C3B \\sim C4B \\sim C5B \\sim C6B \\sim C7B \\sim
C8B: within 2A with sigma of 0.02 and sigma for terminal atoms of 0.04
Cl1 \\sim Cl2 \\sim C3 \\sim C4 \\sim C5 \\sim C6 \\sim C7 \\sim C8 \\sim Cl1C
\\sim Cl2C \\sim C3C \\sim C8C \\sim C7C \\sim C6C \\sim C5C \\sim C4C: within
2A with sigma of 0.02 and sigma for terminal atoms of 0.04
Uanis(Cl2A) = Uanis(Cl2B)
Uanis(Cl2) = Uanis(Cl2C)
Uanis(C8B) = Uanis(C4A)
Uanis(Cl1A) = Uanis(Cl1B)
Uanis(Cl1C) = Uanis(Cl1)
4. Rigid body (RIGU) restrains
 Cl1A, Cl2A, C3A, C4A, C5A, C6A, C7A, C8A, Cl1B, Cl2B, C3B, C4B, C5B, C6B, C7B,
  C8B
 with sigma for 1-2 distances of 0.004 and sigma for 1-3 distances of 0.004
 Cl1, Cl2, C3, C4, C5, C6, C7, C8, Cl1C, Cl2C, C3C, C8C, C7C, C6C, C5C, C4C
 with sigma for 1-2 distances of 0.004 and sigma for 1-3 distances of 0.004
5. Same fragment restrains
{Cl1, Cl2, C3, C4, C5, C6, C7, C8} sigma for 1-2: 0.02, 1-3: 0.04
as
{Cl1C, Cl2C, C3C, C4C, C5C, C6C, C7C, C8C}
{Cl1A, Cl2A, C3A, C4A, C5A, C6A, C7A, C8A} sigma for 1-2: 0.02, 1-3: 0.04
as
{Cl1B, Cl2B, C3B, C4B, C5B, C6B, C7B, C8B}
6. Others
 Sof(Cl1C)=Sof(Cl2C)=Sof(C3C)=Sof(C4C)=Sof(C5C)=Sof(H5C)=Sof(C6C)=Sof(C7C)=
 Sof(H7C)=Sof(C8C)=Sof(H8C)=Sof(Cl1B)=Sof(Cl2B)=Sof(C3B)=Sof(C4B)=Sof(C5B)=
 Sof(H5B)=Sof(C6B)=Sof(C7B)=Sof(H7B)=Sof(C8B)=Sof(H8B)=1-FVAR(1)
 Sof(Cl1)=Sof(Cl2)=Sof(C3)=Sof(C4)=Sof(C5)=Sof(H5)=Sof(C6)=Sof(C7)=Sof(H7)=
 Sof(C8)=Sof(H8)=Sof(Cl1A)=Sof(Cl2A)=Sof(C3A)=Sof(C4A)=Sof(C5A)=Sof(H5A)=
 Sof(C6A)=Sof(C7A)=Sof(H7A)=Sof(C8A)=Sof(H8A)=FVAR(1)
7.a Aromatic/amide H refined with riding coordinates:
 N1(H1), N2(H2), C5(H5), C7(H7), C8(H8), C5C(H5C), C7C(H7C), C8C(H8C),
 C10(H10), C11(H11), C12(H12), C13(H13), C14(H14), N1A(H1A), N2A(H2A), C5A(H5A),
  C7A(H7A), C8A(H8A), C5B(H5B), C7B(H7B), C8B(H8B), C10A(H10A), C11A(H11A),
 C12A(H12A), C13A(H13A), C14A(H14A)
;
_shelx_shelxl_version_number 2014/7
_olex2_submission_special_instructions 'No special instructions were received'

loop_
_space_group_symop_operation_xyz
'x, y, z'
'-x, -y, -z'

loop_
_atom_site_label
_atom_site_type_symbol
_atom_site_fract_x
_atom_site_fract_y
_atom_site_fract_z
_atom_site_U_iso_or_equiv
_atom_site_adp_type
_atom_site_occupancy
_atom_site_site_symmetry_order
_atom_site_calc_flag
_atom_site_refinement_flags_posn
_atom_site_refinement_flags_adp
_atom_site_refinement_flags_occupancy
_atom_site_disorder_assembly
_atom_site_disorder_group
S1 S 0.52501(7) 0.62294(4) 0.38856(4) 0.02069(14) Uani 1 1 d . . . . .
O1 O 0.8626(2) 0.40066(13) 0.42512(12) 0.0288(4) Uani 1 1 d . . . . .
N1 N 0.6724(2) 0.45946(14) 0.34332(13) 0.0187(4) Uani 1 1 d . . . . .
H1 H 0.6088 0.4421 0.2862 0.022 Uiso 1 1 calc R . . . .
N2 N 0.7563(2) 0.57941(14) 0.50109(13) 0.0191(4) Uani 1 1 d . . . . .
H2 H 0.8117 0.5324 0.5087 0.023 Uiso 1 1 calc R . . . .
C1 C 0.6594(3) 0.55360(17) 0.41507(15) 0.0164(4) Uani 1 1 d . . . . .
C2 C 0.7721(3) 0.39003(17) 0.35030(16) 0.0208(5) Uani 1 1 d . . . . .
Cl1 Cl 0.60615(8) 0.17417(5) 0.35545(4) 0.02838(16) Uani 0.9320(10) 1 d D U P A 1
Cl2 Cl 0.73087(12) 0.03345(6) -0.03369(5) 0.0394(2) Uani 0.9320(10) 1 d D U P A 1
C3 C 0.7626(8) 0.3013(2) 0.2544(3) 0.0188(7) Uani 0.9320(10) 1 d D U P A 1
C4 C 0.6919(6) 0.1997(2) 0.2503(2) 0.0213(6) Uani 0.9320(10) 1 d D U P A 1
C5 C 0.6811(5) 0.1166(2) 0.1617(2) 0.0248(6) Uani 0.9320(10) 1 d D U P A 1
H5 H 0.6307 0.0469 0.1587 0.030 Uiso 0.9320(10) 1 calc R . P A 1
C6 C 0.7456(4) 0.1378(2) 0.07767(19) 0.0242(6) Uani 0.9320(10) 1 d D U P A 1
C7 C 0.8182(4) 0.2374(2) 0.0790(2) 0.0219(6) Uani 0.9320(10) 1 d D U P A 1
H7 H 0.8623 0.2501 0.0205 0.026 Uiso 0.9320(10) 1 calc R . P A 1
C8 C 0.8252(4) 0.3191(2) 0.1682(2) 0.0202(6) Uani 0.9320(10) 1 d D U P A 1
H8 H 0.8740 0.3888 0.1706 0.024 Uiso 0.9320(10) 1 calc R . P A 1
Cl1C Cl 0.9327(11) 0.4105(7) 0.1694(6) 0.02838(16) Uani 0.0680(10) 1 d D U P A 2
Cl2C Cl 0.7128(19) 0.0023(9) -0.0103(9) 0.0394(2) Uani 0.0680(10) 1 d D U P A 2
C3C C 0.756(12) 0.284(3) 0.261(3) 0.019(5) Uani 0.0680(10) 1 d D U P A 2
C4C C 0.832(6) 0.2909(16) 0.175(2) 0.019(4) Uani 0.0680(10) 1 d D U P A 2
C5C C 0.806(6) 0.2061(19) 0.087(2) 0.020(4) Uani 0.0680(10) 1 d D U P A 2
H5C H 0.8445 0.2124 0.0251 0.024 Uiso 0.0680(10) 1 calc R . P A 2
C6C C 0.721(7) 0.1132(17) 0.095(2) 0.022(4) Uani 0.0680(10) 1 d D U P A 2
C7C C 0.648(7) 0.101(3) 0.178(3) 0.022(5) Uani 0.0680(10) 1 d D U P A 2
H7C H 0.5825 0.0343 0.1768 0.026 Uiso 0.0680(10) 1 calc R . P A 2
C8C C 0.671(9) 0.187(3) 0.266(3) 0.017(5) Uani 0.0680(10) 1 d D U P A 2
H8C H 0.6300 0.1804 0.3269 0.021 Uiso 0.0680(10) 1 calc R . P A 2
C9 C 0.7789(3) 0.67553(17) 0.58184(15) 0.0163(4) Uani 1 1 d . . . . .
C10 C 0.8331(3) 0.77046(18) 0.56609(17) 0.0221(5) Uani 1 1 d . . . . .
H10 H 0.8457 0.7730 0.4997 0.027 Uiso 1 1 calc R . . . .
C11 C 0.8688(3) 0.8618(2) 0.64726(19) 0.0304(6) Uani 1 1 d . . . . .
H11 H 0.9071 0.9273 0.6367 0.036 Uiso 1 1 calc R . . . .
C12 C 0.8492(3) 0.8586(2) 0.74326(18) 0.0321(6) Uani 1 1 d . . . . .
H12 H 0.8750 0.9217 0.7989 0.038 Uiso 1 1 calc R . . . .
C13 C 0.7923(3) 0.7641(2) 0.75888(17) 0.0301(6) Uani 1 1 d . . . . .
H13 H 0.7762 0.7622 0.8252 0.036 Uiso 1 1 calc R . . . .
C14 C 0.7584(3) 0.67145(19) 0.67809(16) 0.0217(5) Uani 1 1 d . . . . .
H14 H 0.7214 0.6059 0.6888 0.026 Uiso 1 1 calc R . . . .
S1A S 0.49580(7) 0.38593(4) 0.10084(4) 0.02132(14) Uani 1 1 d . . . . .
O1A O 0.1349(2) 0.59475(12) 0.06359(11) 0.0245(4) Uani 1 1 d . . . . .
N1A N 0.3316(2) 0.54184(14) 0.14682(13) 0.0179(4) Uani 1 1 d . . . . .
H1A H 0.3982 0.5618 0.2032 0.021 Uiso 1 1 calc R . . . .
N2A N 0.2323(2) 0.41027(14) -0.00354(13) 0.0173(4) Uani 1 1 d . . . . .
H2A H 0.1606 0.4499 -0.0096 0.021 Uiso 1 1 calc R . . . .
C1A C 0.3432(3) 0.44615(16) 0.07758(15) 0.0162(4) Uani 1 1 d . . . . .
C2A C 0.2295(3) 0.60924(17) 0.13842(16) 0.0185(4) Uani 1 1 d D . . . .
Cl1A Cl 0.07342(8) 0.58163(5) 0.32641(5) 0.02767(16) Uani 0.9320(10) 1 d D U P A 1
Cl2A Cl 0.27994(13) 0.99589(6) 0.49636(6) 0.0436(2) Uani 0.9320(10) 1 d D U P A 1
C3A C 0.2459(4) 0.70590(18) 0.22837(17) 0.0161(5) Uani 0.9320(10) 1 d D U P A 1
C4A C 0.1806(3) 0.70060(19) 0.31800(18) 0.0182(5) Uani 0.9320(10) 1 d D U P A 1
C5A C 0.1927(4) 0.7893(2) 0.40163(18) 0.0218(6) Uani 0.9320(10) 1 d D U P A 1
H5A H 0.1499 0.7844 0.4631 0.026 Uiso 0.9320(10) 1 calc R . P A 1
C6A C 0.2683(4) 0.8842(2) 0.3926(2) 0.0258(6) Uani 0.9320(10) 1 d D U P A 1
C7A C 0.3337(4) 0.8935(2) 0.3046(2) 0.0302(6) Uani 0.9320(10) 1 d D U P A 1
H7A H 0.3859 0.9604 0.3005 0.036 Uiso 0.9320(10) 1 calc R . P A 1
C8A C 0.3219(4) 0.8032(2) 0.2221(2) 0.0239(6) Uani 0.9320(10) 1 d D U P A 1
H8A H 0.3662 0.8084 0.1611 0.029 Uiso 0.9320(10) 1 calc R . P A 1
Cl1B Cl 0.3755(11) 0.8094(7) 0.1381(6) 0.02767(16) Uani 0.0680(10) 1 d D U P A 2
Cl2B Cl 0.2063(19) 0.9634(9) 0.5184(8) 0.0436(2) Uani 0.0680(10) 1 d D U P A 2
C3B C 0.218(6) 0.6839(15) 0.2413(13) 0.015(4) Uani 0.0680(10) 1 d D U P A 2
C4B C 0.287(5) 0.786(2) 0.2443(17) 0.017(4) Uani 0.0680(10) 1 d D U P A 2
C5B C 0.288(5) 0.8737(19) 0.3297(18) 0.020(4) Uani 0.0680(10) 1 d D U P A 2
H5B H 0.3289 0.9431 0.3284 0.024 Uiso 0.0680(10) 1 calc R . P A 2
C6B C 0.228(5) 0.8558(17) 0.4147(17) 0.019(4) Uani 0.0680(10) 1 d D U P A 2
C7B C 0.161(5) 0.7568(18) 0.4172(19) 0.017(4) Uani 0.0680(10) 1 d D U P A 2
H7B H 0.1187 0.7471 0.4771 0.020 Uiso 0.0680(10) 1 calc R . P A 2
C8B C 0.156(5) 0.670(2) 0.3306(18) 0.0182(5) Uani 0.0680(10) 1 d D U P A 2
H8B H 0.1107 0.6012 0.3321 0.022 Uiso 0.0680(10) 1 calc R . P A 2
C9A C 0.2200(3) 0.31263(17) -0.08178(15) 0.0168(4) Uani 1 1 d . . . . .
C10A C 0.2331(3) 0.31291(18) -0.17999(16) 0.0223(5) Uani 1 1 d . . . . .
H10A H 0.2537 0.3773 -0.1941 0.027 Uiso 1 1 calc R . . . .
C11A C 0.2160(3) 0.2184(2) -0.25731(17) 0.0287(5) Uani 1 1 d . . . . .
H11A H 0.2261 0.2180 -0.3247 0.034 Uiso 1 1 calc R . . . .
C12A C 0.1844(3) 0.1248(2) -0.23697(18) 0.0296(6) Uani 1 1 d . . . . .
H12A H 0.1732 0.0602 -0.2902 0.035 Uiso 1 1 calc R . . . .
C13A C 0.1690(3) 0.12530(18) -0.13909(18) 0.0268(5) Uani 1 1 d . . . . .
H13A H 0.1463 0.0609 -0.1250 0.032 Uiso 1 1 calc R . . . .
C14A C 0.1864(3) 0.21924(17) -0.06155(16) 0.0211(5) Uani 1 1 d . . . . .
H14A H 0.1752 0.2194 0.0057 0.025 Uiso 1 1 calc R . . . .

loop_
_atom_site_aniso_label
_atom_site_aniso_U_11
_atom_site_aniso_U_22
_atom_site_aniso_U_33
_atom_site_aniso_U_23
_atom_site_aniso_U_13
_atom_site_aniso_U_12
S1 0.0213(3) 0.0205(3) 0.0171(3) -0.0015(2) -0.0099(2) 0.0108(2)
O1 0.0339(10) 0.0287(9) 0.0206(8) -0.0018(7) -0.0143(7) 0.0173(8)
N1 0.0203(9) 0.0208(9) 0.0110(8) -0.0033(7) -0.0100(7) 0.0102(7)
N2 0.0223(9) 0.0196(9) 0.0127(8) -0.0014(7) -0.0071(7) 0.0103(8)
C1 0.0140(10) 0.0198(11) 0.0128(10) 0.0013(8) -0.0041(8) 0.0049(8)
C2 0.0200(11) 0.0214(11) 0.0167(10) -0.0012(9) -0.0077(8) 0.0078(9)
Cl1 0.0334(3) 0.0310(4) 0.0179(3) 0.0059(2) -0.0010(2) 0.0038(3)
Cl2 0.0568(5) 0.0299(4) 0.0204(4) -0.0078(3) 0.0040(3) 0.0102(4)
C3 0.0169(13) 0.0210(14) 0.0171(12) 0.0009(11) -0.0075(10) 0.0103(14)
C4 0.0231(17) 0.0235(15) 0.0161(13) 0.0026(10) -0.0037(11) 0.0091(12)
C5 0.0261(18) 0.0229(14) 0.0221(15) 0.0022(11) -0.0030(11) 0.0065(11)
C6 0.0279(16) 0.0246(14) 0.0154(12) -0.0028(10) -0.0032(10) 0.0108(12)
C7 0.0235(13) 0.0265(14) 0.0157(12) 0.0033(10) -0.0020(10) 0.0118(13)
C8 0.0176(12) 0.0206(13) 0.0221(12) 0.0036(10) -0.0071(9) 0.0095(11)
Cl1C 0.0334(3) 0.0310(4) 0.0179(3) 0.0059(2) -0.0010(2) 0.0038(3)
Cl2C 0.0568(5) 0.0299(4) 0.0204(4) -0.0078(3) 0.0040(3) 0.0102(4)
C3C 0.019(8) 0.023(6) 0.015(6) 0.005(5) -0.006(6) 0.011(6)
C4C 0.017(8) 0.024(5) 0.018(6) 0.007(4) -0.008(6) 0.010(5)
C5C 0.022(8) 0.024(5) 0.016(6) 0.004(5) -0.004(6) 0.010(5)
C6C 0.028(8) 0.020(5) 0.017(6) 0.002(5) -0.001(6) 0.008(5)
C7C 0.026(8) 0.023(6) 0.016(6) 0.003(5) -0.002(6) 0.009(6)
C8C 0.020(8) 0.018(6) 0.016(6) 0.003(5) -0.006(6) 0.012(6)
C9 0.0138(10) 0.0206(11) 0.0109(9) -0.0013(8) -0.0047(8) 0.0065(8)
C10 0.0200(11) 0.0266(12) 0.0166(10) 0.0046(9) -0.0031(9) 0.0021(9)
C11 0.0271(13) 0.0229(13) 0.0325(13) 0.0006(10) -0.0096(10) 0.0002(10)
C12 0.0282(13) 0.0304(14) 0.0223(12) -0.0121(10) -0.0082(10) 0.0063(11)
C13 0.0292(13) 0.0448(16) 0.0103(10) 0.0001(10) -0.0036(9) 0.0088(11)
C14 0.0231(11) 0.0255(12) 0.0150(10) 0.0047(9) -0.0045(9) 0.0052(9)
S1A 0.0216(3) 0.0208(3) 0.0185(3) -0.0012(2) -0.0105(2) 0.0112(2)
O1A 0.0261(9) 0.0230(8) 0.0201(8) -0.0022(7) -0.0128(7) 0.0117(7)
N1A 0.0185(9) 0.0175(9) 0.0139(8) -0.0018(7) -0.0098(7) 0.0075(7)
N2A 0.0199(9) 0.0165(9) 0.0135(8) -0.0003(7) -0.0081(7) 0.0085(7)
C1A 0.0153(10) 0.0172(10) 0.0142(10) 0.0023(8) -0.0039(8) 0.0040(8)
C2A 0.0170(10) 0.0167(11) 0.0193(11) 0.0021(9) -0.0051(8) 0.0047(8)
Cl1A 0.0263(3) 0.0274(3) 0.0273(3) 0.0105(3) 0.0004(2) -0.0015(3)
Cl2A 0.0714(6) 0.0262(4) 0.0249(4) -0.0087(3) -0.0098(4) 0.0209(4)
C3A 0.0148(14) 0.0148(12) 0.0168(11) 0.0018(9) -0.0069(9) 0.0046(10)
C4A 0.0137(12) 0.0189(12) 0.0206(11) 0.0048(9) -0.0059(9) 0.0036(10)
C5A 0.0207(14) 0.0266(15) 0.0154(11) 0.0008(10) -0.0054(9) 0.0095(12)
C6A 0.0342(16) 0.0210(13) 0.0177(13) -0.0033(10) -0.0096(11) 0.0128(11)
C7A 0.0430(18) 0.0165(13) 0.0275(14) 0.0042(11) -0.0059(12) 0.0040(12)
C8A 0.0341(17) 0.0190(13) 0.0172(12) 0.0051(10) -0.0044(11) 0.0040(11)
Cl1B 0.0263(3) 0.0274(3) 0.0273(3) 0.0105(3) 0.0004(2) -0.0015(3)
Cl2B 0.0714(6) 0.0262(4) 0.0249(4) -0.0087(3) -0.0098(4) 0.0209(4)
C3B 0.013(8) 0.011(6) 0.021(5) 0.004(4) -0.007(5) 0.005(5)
C4B 0.019(7) 0.014(5) 0.019(5) 0.005(4) -0.004(5) 0.005(5)
C5B 0.028(8) 0.011(6) 0.020(5) 0.004(4) -0.004(5) 0.005(5)
C6B 0.029(8) 0.011(5) 0.017(5) 0.003(4) -0.003(5) 0.006(5)
C7B 0.020(8) 0.014(5) 0.018(5) 0.005(4) -0.008(5) 0.007(5)
C8B 0.0137(12) 0.0189(12) 0.0206(11) 0.0048(9) -0.0059(9) 0.0036(10)
C9A 0.0141(10) 0.0186(11) 0.0137(10) -0.0015(8) -0.0066(8) 0.0062(8)
C10A 0.0255(12) 0.0231(12) 0.0153(10) 0.0033(9) -0.0063(9) 0.0035(9)
C11A 0.0309(13) 0.0351(14) 0.0119(10) -0.0012(10) -0.0049(9) 0.0032(11)
C12A 0.0270(13) 0.0248(13) 0.0237(12) -0.0077(10) -0.0017(10) 0.0010(10)
C13A 0.0280(13) 0.0176(11) 0.0298(13) 0.0023(10) -0.0020(10) 0.0027(10)
C14A 0.0226(11) 0.0218(12) 0.0169(10) 0.0039(9) -0.0022(9) 0.0046(9)

loop_
_atom_type_symbol
_atom_type_description
_atom_type_scat_dispersion_real
_atom_type_scat_dispersion_imag
_atom_type_scat_source
C C 0.0033 0.0016 'International Tables Vol C Tables 4.2.6.8 and 6.1.1.4'
H H 0.0000 0.0000 'International Tables Vol C Tables 4.2.6.8 and 6.1.1.4'
Cl Cl 0.1484 0.1585 'International Tables Vol C Tables 4.2.6.8 and 6.1.1.4'
N N 0.0061 0.0033 'International Tables Vol C Tables 4.2.6.8 and 6.1.1.4'
O O 0.0106 0.0060 'International Tables Vol C Tables 4.2.6.8 and 6.1.1.4'
S S 0.1246 0.1234 'International Tables Vol C Tables 4.2.6.8 and 6.1.1.4'

loop_
_geom_angle_atom_site_label_1
_geom_angle_atom_site_label_2
_geom_angle_atom_site_label_3
_geom_angle
C1 N1 H1 115.9
C2 N1 H1 115.9
C2 N1 C1 128.22(17)
C1 N2 H2 116.8
C1 N2 C9 126.34(18)
C9 N2 H2 116.8
N1 C1 S1 118.83(15)
N2 C1 S1 125.66(16)
N2 C1 N1 115.51(18)
O1 C2 N1 124.1(2)
O1 C2 C3 123.2(3)
O1 C2 C3C 117(3)
N1 C2 C3 112.7(3)
N1 C2 C3C 119(4)
C4 C3 C2 120.2(2)
C4 C3 C8 118.8(2)
C8 C3 C2 120.9(3)
C3 C4 Cl1 120.4(2)
C3 C4 C5 120.9(3)
C5 C4 Cl1 118.6(2)
C4 C5 H5 120.8
C6 C5 C4 118.3(3)
C6 C5 H5 120.8
C5 C6 Cl2 118.3(2)
C7 C6 Cl2 119.2(2)
C7 C6 C5 122.5(2)
C6 C7 H7 121.1
C6 C7 C8 117.9(2)
C8 C7 H7 121.1
C3 C8 H8 119.2
C7 C8 C3 121.5(3)
C7 C8 H8 119.2
C4C C3C C2 116(2)
C4C C3C C8C 120(2)
C8C C3C C2 123(2)
C3C C4C Cl1C 120(2)
C3C C4C C5C 121(2)
C5C C4C Cl1C 117.8(18)
C4C C5C H5C 122.3
C6C C5C C4C 115(2)
C6C C5C H5C 122.3
C5C C6C Cl2C 116.1(18)
C7C C6C Cl2C 118.6(19)
C7C C6C C5C 125(2)
C6C C7C H7C 120.8
C6C C7C C8C 118(2)
C8C C7C H7C 120.8
C3C C8C C7C 118(2)
C3C C8C H8C 120.9
C7C C8C H8C 120.9
C10 C9 N2 121.00(19)
C10 C9 C14 120.5(2)
C14 C9 N2 118.3(2)
C9 C10 H10 120.2
C9 C10 C11 119.6(2)
C11 C10 H10 120.2
C10 C11 H11 119.8
C12 C11 C10 120.4(2)
C12 C11 H11 119.8
C11 C12 H12 120.0
C11 C12 C13 120.0(2)
C13 C12 H12 120.0
C12 C13 H13 119.9
C12 C13 C14 120.2(2)
C14 C13 H13 119.9
C9 C14 C13 119.3(2)
C9 C14 H14 120.4
C13 C14 H14 120.4
C1A N1A H1A 115.9
C2A N1A H1A 115.9
C2A N1A C1A 128.19(17)
C1A N2A H2A 117.4
C1A N2A C9A 125.26(18)
C9A N2A H2A 117.4
N1A C1A S1A 118.42(15)
N2A C1A S1A 124.96(16)
N2A C1A N1A 116.61(18)
O1A C2A N1A 123.87(19)
O1A C2A C3A 121.4(2)
O1A C2A C3B 125(2)
N1A C2A C3A 114.7(2)
N1A C2A C3B 108.9(18)
C4A C3A C2A 121.1(2)
C8A C3A C2A 120.2(2)
C8A C3A C4A 118.7(2)
C3A C4A Cl1A 120.04(18)
C5A C4A Cl1A 117.9(2)
C5A C4A C3A 122.0(2)
C4A C5A H5A 121.1
C6A C5A C4A 117.7(2)
C6A C5A H5A 121.1
C5A C6A Cl2A 117.9(2)
C5A C6A C7A 122.4(2)
C7A C6A Cl2A 119.7(2)
C6A C7A H7A 120.6
C6A C7A C8A 118.8(3)
C8A C7A H7A 120.6
C3A C8A C7A 120.5(2)
C3A C8A H8A 119.8
C7A C8A H8A 119.8
C4B C3B C2A 109.5(16)
C4B C3B C8B 117.2(13)
C8B C3B C2A 133.4(18)
C3B C4B Cl1B 120.0(16)
C3B C4B C5B 122.6(15)
C5B C4B Cl1B 117.3(16)
C4B C5B H5B 121.1
C6B C5B C4B 117.7(18)
C6B C5B H5B 121.1
C5B C6B Cl2B 118.8(17)
C5B C6B C7B 122.3(17)
C7B C6B Cl2B 118.3(17)
C6B C7B H7B 120.3
C6B C7B C8B 119(2)
C8B C7B H7B 120.3
C3B C8B H8B 119.7
C7B C8B C3B 120.6(19)
C7B C8B H8B 119.7
C10A C9A N2A 118.6(2)
C14A C9A N2A 120.97(19)
C14A C9A C10A 120.3(2)
C9A C10A H10A 120.3
C11A C10A C9A 119.3(2)
C11A C10A H10A 120.3
C10A C11A H11A 119.8
C12A C11A C10A 120.4(2)
C12A C11A H11A 119.8
C11A C12A H12A 120.1
C11A C12A C13A 119.8(2)
C13A C12A H12A 120.1
C12A C13A H13A 119.9
C12A C13A C14A 120.2(2)
C14A C13A H13A 119.9
C9A C14A C13A 120.0(2)
C9A C14A H14A 120.0
C13A C14A H14A 120.0

loop_
_geom_bond_atom_site_label_1
_geom_bond_atom_site_label_2
_geom_bond_distance
S1 C1 1.668(2)
O1 C2 1.215(3)
N1 H1 0.8800
N1 C1 1.390(3)
N1 C2 1.375(3)
N2 H2 0.8800
N2 C1 1.330(3)
N2 C9 1.421(3)
C2 C3 1.494(4)
C2 C3C 1.58(3)
Cl1 C4 1.742(3)
Cl2 C6 1.741(2)
C3 C4 1.381(4)
C3 C8 1.390(4)
C4 C5 1.386(3)
C5 H5 0.9500
C5 C6 1.386(4)
C6 C7 1.371(4)
C7 H7 0.9500
C7 C8 1.385(3)
C8 H8 0.9500
Cl1C C4C 1.706(17)
Cl2C C6C 1.747(17)
C3C C4C 1.380(19)
C3C C8C 1.385(19)
C4C C5C 1.386(18)
C5C H5C 0.9500
C5C C6C 1.361(18)
C6C C7C 1.357(18)
C7C H7C 0.9500
C7C C8C 1.396(19)
C8C H8C 0.9500
C9 C10 1.378(3)
C9 C14 1.382(3)
C10 H10 0.9500
C10 C11 1.380(3)
C11 H11 0.9500
C11 C12 1.374(4)
C12 H12 0.9500
C12 C13 1.375(4)
C13 H13 0.9500
C13 C14 1.388(3)
C14 H14 0.9500
S1A C1A 1.672(2)
O1A C2A 1.221(3)
N1A H1A 0.8800
N1A C1A 1.388(3)
N1A C2A 1.372(3)
N2A H2A 0.8800
N2A C1A 1.326(3)
N2A C9A 1.425(3)
C2A C3A 1.499(3)
C2A C3B 1.502(6)
Cl1A C4A 1.729(3)
Cl2A C6A 1.737(2)
C3A C4A 1.387(3)
C3A C8A 1.385(3)
C4A C5A 1.386(3)
C5A H5A 0.9500
C5A C6A 1.370(4)
C6A C7A 1.382(4)
C7A H7A 0.9500
C7A C8A 1.390(4)
C8A H8A 0.9500
Cl1B C4B 1.751(16)
Cl2B C6B 1.755(17)
C3B C4B 1.389(17)
C3B C8B 1.408(18)
C4B C5B 1.407(18)
C5B H5B 0.9500
C5B C6B 1.369(18)
C6B C7B 1.370(18)
C7B H7B 0.9500
C7B C8B 1.404(18)
C8B H8B 0.9500
C9A C10A 1.387(3)
C9A C14A 1.377(3)
C10A H10A 0.9500
C10A C11A 1.386(3)
C11A H11A 0.9500
C11A C12A 1.380(4)
C12A H12A 0.9500
C12A C13A 1.381(3)
C13A H13A 0.9500
C13A C14A 1.382(3)
C14A H14A 0.9500

loop_
_geom_torsion_atom_site_label_1
_geom_torsion_atom_site_label_2
_geom_torsion_atom_site_label_3
_geom_torsion_atom_site_label_4
_geom_torsion
O1 C2 C3 C4 66.5(6)
O1 C2 C3 C8 -113.0(4)
O1 C2 C3C C4C -111(6)
O1 C2 C3C C8C 68(9)
N1 C2 C3 C4 -115.5(5)
N1 C2 C3 C8 64.9(6)
N1 C2 C3C C4C 75(8)
N1 C2 C3C C8C -105(8)
N2 C9 C10 C11 -174.2(2)
N2 C9 C14 C13 175.3(2)
C1 N1 C2 O1 2.5(4)
C1 N1 C2 C3 -175.4(2)
C1 N1 C2 C3C 175.9(18)
C1 N2 C9 C10 -54.3(3)
C1 N2 C9 C14 130.7(2)
C2 N1 C1 S1 -178.86(19)
C2 N1 C1 N2 0.2(3)
C2 C3 C4 Cl1 2.3(7)
C2 C3 C4 C5 179.6(4)
C2 C3 C8 C7 179.6(4)
C2 C3C C4C Cl1C -1(9)
C2 C3C C4C C5C -171(5)
C2 C3C C8C C7C 173(7)
Cl1 C4 C5 C6 178.4(3)
Cl2 C6 C7 C8 178.9(2)
C3 C4 C5 C6 1.1(7)
C4 C3 C8 C7 0.0(7)
C4 C5 C6 Cl2 -179.7(3)
C4 C5 C6 C7 -0.4(5)
C5 C6 C7 C8 -0.4(5)
C6 C7 C8 C3 0.6(5)
C8 C3 C4 Cl1 -178.2(4)
C8 C3 C4 C5 -0.9(8)
Cl1C C4C C5C C6C -178(4)
Cl2C C6C C7C C8C 173(5)
C3C C4C C5C C6C -9(8)
C4C C3C C8C C7C -7(12)
C4C C5C C6C Cl2C -171(4)
C4C C5C C6C C7C 7(9)
C5C C6C C7C C8C -5(10)
C6C C7C C8C C3C 5(10)
C8C C3C C4C Cl1C 179(6)
C8C C3C C4C C5C 10(11)
C9 N2 C1 S1 -7.6(3)
C9 N2 C1 N1 173.45(19)
C9 C10 C11 C12 -0.5(4)
C10 C9 C14 C13 0.2(3)
C10 C11 C12 C13 -0.6(4)
C11 C12 C13 C14 1.5(4)
C12 C13 C14 C9 -1.3(3)
C14 C9 C10 C11 0.7(3)
O1A C2A C3A C4A 110.6(3)
O1A C2A C3A C8A -67.1(4)
O1A C2A C3B C4B -77(4)
O1A C2A C3B C8B 105(5)
N1A C2A C3A C4A -71.0(3)
N1A C2A C3A C8A 111.2(3)
N1A C2A C3B C4B 118(3)
N1A C2A C3B C8B -60(6)
N2A C9A C10A C11A -178.0(2)
N2A C9A C14A C13A 177.7(2)
C1A N1A C2A O1A -2.7(4)
C1A N1A C2A C3A 179.0(2)
C1A N1A C2A C3B 162.4(13)
C1A N2A C9A C10A -124.7(2)
C1A N2A C9A C14A 58.7(3)
C2A N1A C1A S1A 172.83(18)
C2A N1A C1A N2A -6.2(3)
C2A C3A C4A Cl1A -1.7(4)
C2A C3A C4A C5A -179.2(3)
C2A C3A C8A C7A 178.5(3)
C2A C3B C4B Cl1B -1(5)
C2A C3B C4B C5B 177(4)
C2A C3B C8B C7B -180(4)
Cl1A C4A C5A C6A -176.0(2)
Cl2A C6A C7A C8A -179.5(2)
C3A C4A C5A C6A 1.5(4)
C4A C3A C8A C7A 0.6(5)
C4A C5A C6A Cl2A 178.8(2)
C4A C5A C6A C7A -0.9(4)
C5A C6A C7A C8A 0.2(4)
C6A C7A C8A C3A 0.0(5)
C8A C3A C4A Cl1A 176.1(2)
C8A C3A C4A C5A -1.4(4)
Cl1B C4B C5B C6B -177(3)
Cl2B C6B C7B C8B 172(3)
C3B C4B C5B C6B 5(7)
C4B C3B C8B C7B 2(7)
C4B C5B C6B Cl2B -174(3)
C4B C5B C6B C7B -3(7)
C5B C6B C7B C8B 1(7)
C6B C7B C8B C3B 0(7)
C8B C3B C4B Cl1B 177(4)
C8B C3B C4B C5B -4(7)
C9A N2A C1A S1A 2.9(3)
C9A N2A C1A N1A -178.13(19)
C9A C10A C11A C12A 0.7(4)
C10A C9A C14A C13A 1.3(3)
C10A C11A C12A C13A 0.3(4)
C11A C12A C13A C14A -0.5(4)
C12A C13A C14A C9A -0.3(3)
C14A C9A C10A C11A -1.4(3)
